data_4032315
loop_
_publ_author_name
'Huang, Shengdian'
'Paletta, Joseph T.'
'Elajaili, Hanan'
'Huber, Kirby'
'Pink, Maren'
'Rajca, Suchada'
'Eaton, Gareth R.'
'Eaton, Sandra S.'
'Rajca, Andrzej'

_publ_section_title
;
 Synthesis and Electron Spin Relaxation of Tetracarboxylate Pyrroline
 Nitroxides.
;
_journal_issue 3
_journal_name_full 'The Journal of organic chemistry'
_journal_page_first 1538
_journal_page_last 1544
_journal_paper_doi 10.1021/acs.joc.6b02737
_journal_volume 82
_journal_year 2017
_chemical_formula_moiety 'C14 H18 N O9'
_chemical_formula_sum 'C14 H18 N O9'
_chemical_formula_weight 344.29
_space_group_crystal_system monoclinic
_space_group_IT_number 15
_space_group_name_Hall '-C 2yc'
_space_group_name_H-M_alt 'C 1 2/c 1'
_symmetry_space_group_name_Hall '-C 2yc'
_symmetry_space_group_name_H-M 'C 1 2/c 1'
_atom_sites_solution_hydrogens geom
_audit_creation_method SHELXL-2014/7
_cell_angle_alpha 90
_cell_angle_beta 97.9090(10)
_cell_angle_gamma 90
_cell_formula_units_Z 4
_cell_length_a 16.3051(7)
_cell_length_b 6.5192(3)
_cell_length_c 15.4278(6)
_cell_measurement_reflns_used 5581
_cell_measurement_temperature 100(2)
_cell_measurement_theta_max 16.85
_cell_measurement_theta_min 2.43
_cell_volume 1624.32(12)
_computing_cell_refinement 'APEX II v2014.11-0 (Bruker, 2014)'
_computing_data_collection 'APEX II v2014.11-0 (Bruker, 2014)'
_computing_data_reduction 'APEX II v2014.11-0 (Bruker, 2014)'
_computing_molecular_graphics 'SHELXTL (Bruker, 2013)'
_computing_publication_material 'SHELXTL (Bruker, 2013)'
_computing_structure_refinement 'SHELXL-2014/7 (Sheldrick, 2014)'
_computing_structure_solution 'SHELX (Bruker, 2014)'
_diffrn_ambient_temperature 100(2)
_diffrn_detector 'CCD area detector'
_diffrn_detector_area_resol_mean 83.33
_diffrn_detector_type 'Bruker APEXII'
_diffrn_measured_fraction_theta_full 0.978
_diffrn_measured_fraction_theta_max 0.979
_diffrn_measurement_details '0.5 degree frames measured for 0.3 seconds each'
_diffrn_measurement_device 'three-circle goniometer with fixed chi'
_diffrn_measurement_device_type 'Bruker Platform goniometer'
_diffrn_measurement_method 'omega and phi scans'
_diffrn_radiation_monochromator 'silicon  1 1 1 and 3 1 1'
_diffrn_radiation_source synchrotron
_diffrn_radiation_type synchrotron
_diffrn_radiation_wavelength 0.41328
_diffrn_reflns_av_R_equivalents 0.0605
_diffrn_reflns_av_unetI/netI 0.0449
_diffrn_reflns_Laue_measured_fraction_full 0.978
_diffrn_reflns_Laue_measured_fraction_max 0.979
_diffrn_reflns_limit_h_max 22
_diffrn_reflns_limit_h_min -20
_diffrn_reflns_limit_k_max 9
_diffrn_reflns_limit_k_min -9
_diffrn_reflns_limit_l_max 21
_diffrn_reflns_limit_l_min -18
_diffrn_reflns_number 13679
_diffrn_reflns_point_group_measured_fraction_full 0.978
_diffrn_reflns_point_group_measured_fraction_max 0.979
_diffrn_reflns_theta_full 14.357
_diffrn_reflns_theta_max 16.916
_diffrn_reflns_theta_min 1.550
_exptl_absorpt_coefficient_mu 0.072
_exptl_absorpt_correction_T_max 0.7441
_exptl_absorpt_correction_T_min 0.6260
_exptl_absorpt_correction_type multi-scan
_exptl_absorpt_process_details 'SADABS, G. Sheldrick; 2014'
_exptl_crystal_colour yellow
_exptl_crystal_density_diffrn 1.408
_exptl_crystal_description block
_exptl_crystal_F_000 724
_exptl_crystal_size_max 0.115
_exptl_crystal_size_mid 0.061
_exptl_crystal_size_min 0.055
_refine_diff_density_max 0.531
_refine_diff_density_min -0.699
_refine_diff_density_rms 0.225
_refine_ls_extinction_coef 0.35(3)
_refine_ls_extinction_expression Fc^*^=kFc[1+0.001xFc^2^\l^3^/sin(2\q)]^-1/4^
_refine_ls_extinction_method 'SHELXL-2014/7 (Sheldrick 2014'
_refine_ls_goodness_of_fit_ref 1.230
_refine_ls_hydrogen_treatment constr
_refine_ls_matrix_type full
_refine_ls_number_parameters 113
_refine_ls_number_reflns 2333
_refine_ls_number_restraints 0
_refine_ls_restrained_S_all 1.230
_refine_ls_R_factor_all 0.0645
_refine_ls_R_factor_gt 0.0494
_refine_ls_shift/su_max 0.000
_refine_ls_shift/su_mean 0.000
_refine_ls_structure_factor_coef Fsqd
_refine_ls_weighting_details 'w=1/[\s^2^(Fo^2^)+(0.0827P)^2^+0.2655P] where P=(Fo^2^+2Fc^2^)/3'
_refine_ls_weighting_scheme calc
_refine_ls_wR_factor_gt 0.1273
_refine_ls_wR_factor_ref 0.1513
_reflns_Friedel_coverage 0.000
_reflns_number_gt 1988
_reflns_number_total 2333
_reflns_threshold_expression 'I > 2\s(I)'
_cod_data_source_file jo6b02737_si_002.cif
_cod_data_source_block s16003
_cod_database_code 4032315
_shelx_shelxl_version_number 2014/7
_shelx_space_group_comment
;
The symmetry employed for this shelxl refinement is uniquely defined
by the following loop, which should always be used as a source of
symmetry information in preference to the above space-group names.
They are only intended as comments.
;
_shelx_estimated_absorpt_t_min 0.992
_shelx_estimated_absorpt_t_max 0.996

loop_
_space_group_symop_operation_xyz
'x, y, z'
'-x, y, -z+1/2'
'x+1/2, y+1/2, z'
'-x+1/2, y+1/2, -z+1/2'
'-x, -y, -z'
'x, -y, z-1/2'
'-x+1/2, -y+1/2, -z'
'x+1/2, -y+1/2, z-1/2'

loop_
_atom_site_label
_atom_site_type_symbol
_atom_site_fract_x
_atom_site_fract_y
_atom_site_fract_z
_atom_site_U_iso_or_equiv
_atom_site_adp_type
_atom_site_occupancy
_atom_site_site_symmetry_order
_atom_site_calc_flag
_atom_site_refinement_flags_posn
_atom_site_refinement_flags_adp
_atom_site_refinement_flags_occupancy
O1 O 0.0000 1.06721(18) 0.2500 0.0199(3) Uani 1 2 d S T P
O2 O 0.15721(5) 0.77806(14) 0.32001(6) 0.0206(3) Uani 1 1 d . . .
O3 O 0.19545(5) 0.83584(15) 0.18763(6) 0.0233(3) Uani 1 1 d . . .
O4 O 0.10157(6) 0.80410(14) -0.02237(6) 0.0202(3) Uani 1 1 d . . .
O5 O 0.09954(6) 0.50747(13) 0.05195(6) 0.0207(3) Uani 1 1 d . . .
N1 N 0.0000 0.8724(2) 0.2500 0.0135(3) Uani 1 2 d S T P
C1 C 0.05222(6) 0.74947(17) 0.19858(7) 0.0126(3) Uani 1 1 d . . .
C2 C 0.02784(7) 0.53563(16) 0.22236(8) 0.0134(3) Uani 1 1 d . . .
H2 H 0.0499 0.4145 0.2003 0.016 Uiso 1 1 calc R U .
C3 C 0.14413(7) 0.79373(17) 0.23343(8) 0.0145(3) Uani 1 1 d . . .
C4 C 0.24168(8) 0.8178(2) 0.36137(10) 0.0252(3) Uani 1 1 d . . .
H4A H 0.2428 0.8252 0.4250 0.038 Uiso 1 1 calc R U .
H4B H 0.2609 0.9483 0.3399 0.038 Uiso 1 1 calc R U .
H4C H 0.2780 0.7067 0.3470 0.038 Uiso 1 1 calc R U .
C5 C 0.03340(7) 0.80886(18) 0.10172(8) 0.0161(3) Uani 1 1 d . . .
H5A H -0.0264 0.7883 0.0819 0.019 Uiso 1 1 calc R U .
H5B H 0.0456 0.9565 0.0955 0.019 Uiso 1 1 calc R U .
C6 C 0.08226(7) 0.68742(18) 0.04328(7) 0.0151(3) Uani 1 1 d . . .
C7 C 0.14550(8) 0.7017(2) -0.08536(8) 0.0223(3) Uani 1 1 d . . .
H7A H 0.1442 0.7874 -0.1377 0.033 Uiso 1 1 calc R U .
H7B H 0.1190 0.5696 -0.1014 0.033 Uiso 1 1 calc R U .
H7C H 0.2031 0.6787 -0.0596 0.033 Uiso 1 1 calc R U .

loop_
_atom_site_aniso_label
_atom_site_aniso_U_11
_atom_site_aniso_U_22
_atom_site_aniso_U_33
_atom_site_aniso_U_23
_atom_site_aniso_U_13
_atom_site_aniso_U_12
O1 0.0262(6) 0.0088(5) 0.0266(7) 0.000 0.0100(5) 0.000
O2 0.0163(4) 0.0268(5) 0.0177(5) 0.0033(3) -0.0014(3) -0.0060(3)
O3 0.0170(4) 0.0302(5) 0.0242(5) -0.0021(4) 0.0083(4) -0.0050(4)
O4 0.0262(5) 0.0201(5) 0.0162(5) 0.0005(3) 0.0092(4) 0.0016(3)
O5 0.0246(5) 0.0186(5) 0.0189(5) 0.0003(3) 0.0034(4) 0.0067(3)
N1 0.0143(6) 0.0098(6) 0.0171(6) 0.000 0.0050(5) 0.000
C1 0.0121(5) 0.0119(5) 0.0144(5) -0.0003(4) 0.0037(4) 0.0012(4)
C2 0.0129(5) 0.0108(5) 0.0161(5) -0.0003(4) 0.0008(4) 0.0011(4)
C3 0.0139(5) 0.0115(5) 0.0185(6) -0.0004(4) 0.0030(4) 0.0002(4)
C4 0.0173(6) 0.0265(7) 0.0292(7) 0.0002(5) -0.0065(5) -0.0041(5)
C5 0.0171(5) 0.0170(6) 0.0146(5) 0.0012(4) 0.0038(4) 0.0043(4)
C6 0.0129(5) 0.0192(6) 0.0128(5) -0.0002(4) 0.0005(4) 0.0010(4)
C7 0.0247(6) 0.0279(7) 0.0158(6) -0.0042(5) 0.0082(5) -0.0006(5)

loop_
_atom_type_symbol
_atom_type_description
_atom_type_scat_dispersion_real
_atom_type_scat_dispersion_imag
_atom_type_scat_source
C C 0.0000 0.0000 'International Tables Vol C Tables 4.2.6.8 and 6.1.1.4'
H H 0.0000 0.0000 'International Tables Vol C Tables 4.2.6.8 and 6.1.1.4'
N N 0.0000 0.0010 'International Tables Vol C Tables 4.2.6.8 and 6.1.1.4'
O O 0.0020 0.0020 'International Tables Vol C Tables 4.2.6.8 and 6.1.1.4'

loop_
_geom_angle_atom_site_label_1
_geom_angle_atom_site_label_2
_geom_angle_atom_site_label_3
_geom_angle
_geom_angle_site_symmetry_1
_geom_angle_site_symmetry_3
C3 O2 C4 115.96(10) . .
C6 O4 C7 115.82(10) . .
O1 N1 C1 122.86(6) . 2
O1 N1 C1 122.86(6) . .
C1 N1 C1 114.28(12) 2 .
N1 C1 C2 100.38(9) . .
N1 C1 C5 109.48(8) . .
C2 C1 C5 116.51(9) . .
N1 C1 C3 108.31(8) . .
C2 C1 C3 111.26(9) . .
C5 C1 C3 110.23(9) . .
C2 C2 C1 112.48(6) 2 .
C2 C2 H2 123.8 2 .
C1 C2 H2 123.8 . .
O3 C3 O2 125.61(11) . .
O3 C3 C1 123.96(11) . .
O2 C3 C1 110.43(9) . .
O2 C4 H4A 109.5 . .
O2 C4 H4B 109.5 . .
H4A C4 H4B 109.5 . .
O2 C4 H4C 109.5 . .
H4A C4 H4C 109.5 . .
H4B C4 H4C 109.5 . .
C6 C5 C1 113.51(9) . .
C6 C5 H5A 108.9 . .
C1 C5 H5A 108.9 . .
C6 C5 H5B 108.9 . .
C1 C5 H5B 108.9 . .
H5A C5 H5B 107.7 . .
O5 C6 O4 124.01(11) . .
O5 C6 C5 125.28(11) . .
O4 C6 C5 110.66(10) . .
O4 C7 H7A 109.5 . .
O4 C7 H7B 109.5 . .
H7A C7 H7B 109.5 . .
O4 C7 H7C 109.5 . .
H7A C7 H7C 109.5 . .
H7B C7 H7C 109.5 . .

loop_
_geom_bond_atom_site_label_1
_geom_bond_atom_site_label_2
_geom_bond_distance
_geom_bond_site_symmetry_2
O1 N1 1.2698(18) .
O2 C3 1.3272(15) .
O2 C4 1.4592(14) .
O3 C3 1.1989(15) .
O4 C6 1.3385(15) .
O4 C7 1.4474(15) .
O5 C6 1.2096(14) .
N1 C1 1.4774(13) 2
N1 C1 1.4774(13) .
C1 C2 1.5087(15) .
C1 C5 1.5333(16) .
C1 C3 1.5481(15) .
C2 C2 1.328(2) 2
C2 H2 0.9500 .
C4 H4A 0.9800 .
C4 H4B 0.9800 .
C4 H4C 0.9800 .
C5 C6 1.5071(16) .
C5 H5A 0.9900 .
C5 H5B 0.9900 .
C7 H7A 0.9800 .
C7 H7B 0.9800 .
C7 H7C 0.9800 .

loop_
_geom_hbond_atom_site_label_D
_geom_hbond_atom_site_label_H
_geom_hbond_atom_site_label_A
_geom_hbond_distance_DH
_geom_hbond_distance_HA
_geom_hbond_distance_DA
_geom_hbond_angle_DHA
_geom_hbond_site_symmetry_A
C2 H2 O1 0.95 2.56 3.1251(16) 118.5 1_545
C4 H4C O3 0.98 2.53 3.4218(18) 151.8 4_545

loop_
_geom_torsion_atom_site_label_1
_geom_torsion_atom_site_label_2
_geom_torsion_atom_site_label_3
_geom_torsion_atom_site_label_4
_geom_torsion
_geom_torsion_site_symmetry_1
_geom_torsion_site_symmetry_4
O1 N1 C1 C2 -179.91(5) . .
C1 N1 C1 C2 0.09(5) 2 .
O1 N1 C1 C5 -56.81(9) . .
C1 N1 C1 C5 123.19(9) 2 .
O1 N1 C1 C3 63.42(9) . .
C1 N1 C1 C3 -116.58(9) 2 .
N1 C1 C2 C2 -0.27(14) . 2
C5 C1 C2 C2 -118.32(13) . 2
C3 C1 C2 C2 114.19(14) . 2
C4 O2 C3 O3 0.50(18) . .
C4 O2 C3 C1 -179.56(9) . .
N1 C1 C3 O3 -131.06(12) . .
C2 C1 C3 O3 119.53(12) . .
C5 C1 C3 O3 -11.30(16) . .
N1 C1 C3 O2 49.00(12) . .
C2 C1 C3 O2 -60.41(12) . .
C5 C1 C3 O2 168.76(9) . .
N1 C1 C5 C6 -178.53(9) . .
C2 C1 C5 C6 -65.57(12) . .
C3 C1 C5 C6 62.42(12) . .
C7 O4 C6 O5 0.25(17) . .
C7 O4 C6 C5 -177.36(9) . .
C1 C5 C6 O5 37.30(16) . .
C1 C5 C6 O4 -145.13(10) . .
